data_4500206
loop_
_publ_author_name
'Ji, Chang-Chun'
'Qin, Ling'
'Li, Yi-Zhi'
'Guo, Zi-Jian'
'Zheng, He-Gen'

_publ_section_title
;
 Effect of Different Imidazole Ancillary Ligands on Supramolecular
 Architectures of a Series of Zn(II) and Cd(II) Complexes with a Bent
 Dicarboxylate Ligand
;
_journal_issue 2
_journal_name_full 'Crystal Growth &amp; Design'
_journal_page_first 480
_journal_paper_doi 10.1021/cg101261f
_journal_volume 11
_journal_year 2011
_chemical_formula_moiety '2(C76 H51 Cd2 F12 N6 O9), 2(H O0.50)'
_chemical_formula_sum 'C152 H104 Cd4 F24 N12 O19'
_chemical_formula_weight 3310.09
_chemical_name_systematic
; 
 ? 
;
_space_group_IT_number 2
_symmetry_cell_setting triclinic
_symmetry_space_group_name_Hall '-P 1'
_symmetry_space_group_name_H-M 'P -1'
_atom_sites_solution_hydrogens geom
_atom_sites_solution_primary direct
_atom_sites_solution_secondary difmap
_audit_creation_method SHELXL-97
_cell_angle_alpha 110.472(2)
_cell_angle_beta 96.531(2)
_cell_angle_gamma 109.872(2)
_cell_formula_units_Z 1
_cell_length_a 13.9275(15)
_cell_length_b 16.4116(17)
_cell_length_c 17.7029(19)
_cell_measurement_reflns_used 4485
_cell_measurement_temperature 293(2)
_cell_measurement_theta_max 26.400
_cell_measurement_theta_min 2.207
_cell_volume 3438.6(6)
_computing_cell_refinement SMART
_computing_data_collection 'SMART (Bruker, 2000)'
_computing_data_reduction 'SAINT (Bruker, 2000)'
_computing_molecular_graphics SHELXTL
_computing_publication_material SHELXTL
_computing_structure_refinement SHELXTL
_computing_structure_solution 'SHELXTL (Bruker, 2000)'
_diffrn_ambient_temperature 293(2)
_diffrn_measured_fraction_theta_full 0.981
_diffrn_measured_fraction_theta_max 0.981
_diffrn_measurement_device_type 'Bruker Smart Apex CCD'
_diffrn_measurement_method 'phi and omega scans'
_diffrn_radiation_monochromator graphite
_diffrn_radiation_source 'fine-focus sealed tube'
_diffrn_radiation_type MoK\a
_diffrn_radiation_wavelength 0.71073
_diffrn_reflns_av_R_equivalents 0.0309
_diffrn_reflns_av_sigmaI/netI 0.0793
_diffrn_reflns_limit_h_max 13
_diffrn_reflns_limit_h_min -16
_diffrn_reflns_limit_k_max 19
_diffrn_reflns_limit_k_min -14
_diffrn_reflns_limit_l_max 21
_diffrn_reflns_limit_l_min -20
_diffrn_reflns_number 17208
_diffrn_reflns_theta_full 25.00
_diffrn_reflns_theta_max 25.00
_diffrn_reflns_theta_min 1.77
_exptl_absorpt_coefficient_mu 0.716
_exptl_absorpt_correction_T_max 0.867
_exptl_absorpt_correction_T_min 0.83
_exptl_absorpt_correction_type multi-scan
_exptl_absorpt_process_details 'SADABS; Bruker, 2000'
_exptl_crystal_colour colorless
_exptl_crystal_density_diffrn 1.598
_exptl_crystal_density_method 'not measured'
_exptl_crystal_description block
_exptl_crystal_F_000 1662
_exptl_crystal_size_max 0.26
_exptl_crystal_size_mid 0.24
_exptl_crystal_size_min 0.20
_refine_diff_density_max 0.793
_refine_diff_density_min -0.880
_refine_diff_density_rms 0.065
_refine_ls_extinction_method none
_refine_ls_goodness_of_fit_ref 1.001
_refine_ls_hydrogen_treatment constr
_refine_ls_matrix_type full
_refine_ls_number_parameters 937
_refine_ls_number_reflns 11885
_refine_ls_number_restraints 4
_refine_ls_restrained_S_all 1.002
_refine_ls_R_factor_all 0.0695
_refine_ls_R_factor_gt 0.0435
_refine_ls_shift/su_max 0.003
_refine_ls_shift/su_mean 0.000
_refine_ls_structure_factor_coef Fsqd
_refine_ls_weighting_details 'calc w=1/[\s^2^(Fo^2^)+(0.0149P)^2^+0.0000P] where P=(Fo^2^+2Fc^2^)/3'
_refine_ls_weighting_scheme calc
_refine_ls_wR_factor_gt 0.0712
_refine_ls_wR_factor_ref 0.0744
_reflns_number_gt 7745
_reflns_number_total 11885
_reflns_threshold_expression >2sigma(I)
_cod_data_source_file cg101261f_si_002.cif
_cod_data_source_block 5
_cod_depositor_comments
;
The following automatic conversions were performed:

'_symmetry_cell_setting' value 'Triclinic' changed to 'triclinic'
according to /home/saulius/struct/CIF-dictionaries/cif_core.dic
dictionary named 'cif_core.dic' version 2.4.1 from 2010-06-29.

Automatic conversion script
Id: cif_fix_values 1715 2011-07-08 13:25:40Z adriana 
;
_cod_original_sg_symbol_H-M P-1
_cod_database_code 4500206

loop_
_symmetry_equiv_pos_as_xyz
'x, y, z'
'-x, -y, -z'

loop_
_atom_site_label
_atom_site_type_symbol
_atom_site_fract_x
_atom_site_fract_y
_atom_site_fract_z
_atom_site_U_iso_or_equiv
_atom_site_adp_type
_atom_site_occupancy
_atom_site_symmetry_multiplicity
_atom_site_calc_flag
_atom_site_refinement_flags
N3 N 0.9286(3) 0.5458(2) 0.0921(2) 0.0425(9) Uani 1 1 d .
C56 C 0.8772(3) 0.4665(3) 0.1033(3) 0.0453(11) Uani 1 1 d .
H56 H 0.8952 0.4596 0.1522 0.054 Uiso 1 1 calc R
N4 N 0.8001(2) 0.4006(2) 0.0388(2) 0.0422(9) Uani 1 1 d .
C1 C 0.1019(3) 0.5668(3) 0.3599(3) 0.0482(12) Uani 1 1 d .
C2 C 0.2164(3) 0.6277(3) 0.3695(3) 0.0395(11) Uani 1 1 d .
C3 C 0.2414(3) 0.6994(3) 0.3419(3) 0.0460(12) Uani 1 1 d .
H3 H 0.1877 0.7121 0.3189 0.055 Uiso 1 1 calc R
C4 C 0.3449(3) 0.7522(3) 0.3479(3) 0.0469(12) Uani 1 1 d .
H4 H 0.3605 0.8011 0.3301 0.056 Uiso 1 1 calc R
C5 C 0.4258(3) 0.7334(3) 0.3799(3) 0.0395(11) Uani 1 1 d .
C6 C 0.4010(3) 0.6645(3) 0.4095(3) 0.0480(12) Uani 1 1 d .
H6 H 0.4548 0.6519 0.4326 0.058 Uiso 1 1 calc R
C7 C 0.2976(3) 0.6131(3) 0.4056(3) 0.0516(13) Uani 1 1 d .
H7 H 0.2829 0.5679 0.4278 0.062 Uiso 1 1 calc R
C8 C 0.5431(3) 0.7915(3) 0.3885(3) 0.0425(11) Uani 1 1 d .
C9 C 0.5826(4) 0.8766(3) 0.4739(4) 0.0586(14) Uani 1 1 d .
C10 C 0.5567(4) 0.8301(4) 0.3211(4) 0.0613(15) Uani 1 1 d .
C11 C 0.6083(3) 0.7309(3) 0.3806(3) 0.0373(10) Uani 1 1 d .
C12 C 0.5756(3) 0.6473(3) 0.3100(3) 0.0475(12) Uani 1 1 d .
H12 H 0.5147 0.6285 0.2691 0.057 Uiso 1 1 calc R
C13 C 0.6322(3) 0.5908(3) 0.2991(3) 0.0477(12) Uani 1 1 d .
H13 H 0.6102 0.5358 0.2501 0.057 Uiso 1 1 calc R
C14 C 0.7204(3) 0.6152(3) 0.3597(3) 0.0377(11) Uani 1 1 d .
C15 C 0.7531(3) 0.6987(3) 0.4296(3) 0.0440(11) Uani 1 1 d .
H15 H 0.8132 0.7167 0.4709 0.053 Uiso 1 1 calc R
C16 C 0.6990(3) 0.7570(3) 0.4402(3) 0.0446(11) Uani 1 1 d .
H16 H 0.7239 0.8141 0.4876 0.054 Uiso 1 1 calc R
C17 C 0.7799(3) 0.5531(3) 0.3505(3) 0.0422(11) Uani 1 1 d .
C18 C 0.8966(3) 0.2856(3) 0.1630(3) 0.0453(12) Uani 1 1 d .
C19 C 0.9997(3) 0.2793(3) 0.1914(3) 0.0401(11) Uani 1 1 d .
C20 C 1.0476(3) 0.2386(3) 0.1345(3) 0.0536(13) Uani 1 1 d .
H20 H 1.0143 0.2111 0.0777 0.064 Uiso 1 1 calc R
C21 C 1.1453(3) 0.2381(3) 0.1609(3) 0.0535(13) Uani 1 1 d .
H21 H 1.1753 0.2087 0.1214 0.064 Uiso 1 1 calc R
C22 C 1.1982(3) 0.2802(3) 0.2442(3) 0.0416(11) Uani 1 1 d .
C23 C 1.1490(3) 0.3195(3) 0.3015(3) 0.0535(13) Uani 1 1 d .
H23 H 1.1818 0.3471 0.3584 0.064 Uiso 1 1 calc R
C24 C 1.0512(3) 0.3177(3) 0.2741(3) 0.0520(12) Uani 1 1 d .
H24 H 1.0191 0.3437 0.3136 0.062 Uiso 1 1 calc R
C25 C 1.3116(3) 0.2874(3) 0.2689(3) 0.0478(12) Uani 1 1 d .
C26 C 1.3832(4) 0.3699(4) 0.2519(5) 0.0783(19) Uani 1 1 d .
C27 C 1.3475(5) 0.3095(4) 0.3618(4) 0.0787(18) Uani 1 1 d .
C28 C 1.3190(3) 0.1936(3) 0.2185(3) 0.0439(11) Uani 1 1 d .
C29 C 1.2521(3) 0.1122(3) 0.2229(3) 0.0564(13) Uani 1 1 d .
H29 H 1.2025 0.1153 0.2536 0.068 Uiso 1 1 calc R
C30 C 1.2582(4) 0.0265(3) 0.1824(3) 0.0594(14) Uani 1 1 d .
H30 H 1.2150 -0.0267 0.1888 0.071 Uiso 1 1 calc R
C31 C 1.3260(3) 0.0171(3) 0.1329(3) 0.0491(12) Uani 1 1 d .
C32 C 1.3900(3) 0.0975(3) 0.1273(3) 0.0640(14) Uani 1 1 d .
H32 H 1.4360 0.0931 0.0933 0.077 Uiso 1 1 calc R
C33 C 1.3889(3) 0.1851(3) 0.1704(3) 0.0550(13) Uani 1 1 d .
H33 H 1.4358 0.2389 0.1669 0.066 Uiso 1 1 calc R
C34 C 1.3266(3) -0.0785(3) 0.0832(3) 0.0577(13) Uani 1 1 d .
C35 C 0.7638(3) 0.2812(3) 0.3832(3) 0.0405(11) Uani 1 1 d .
C36 C 0.6645(3) 0.2631(3) 0.3407(3) 0.0540(13) Uani 1 1 d .
H36 H 0.6545 0.3038 0.3181 0.065 Uiso 1 1 calc R
C37 C 0.5804(4) 0.1835(4) 0.3325(3) 0.0647(15) Uani 1 1 d .
H37 H 0.5130 0.1693 0.3028 0.078 Uiso 1 1 calc R
C38 C 0.5948(4) 0.1243(3) 0.3680(3) 0.0689(16) Uani 1 1 d .
H38 H 0.5363 0.0713 0.3619 0.083 Uiso 1 1 calc R
C39 C 0.6918(3) 0.1407(3) 0.4118(3) 0.0591(14) Uani 1 1 d .
H39 H 0.7009 0.1004 0.4353 0.071 Uiso 1 1 calc R
C40 C 0.7761(3) 0.2209(3) 0.4189(3) 0.0430(11) Uani 1 1 d .
C41 C 0.9284(3) 0.3373(3) 0.4444(3) 0.0448(11) Uani 1 1 d .
H41 H 1.0005 0.3761 0.4648 0.054 Uiso 1 1 calc R
C42 C 0.9347(3) 0.2207(3) 0.5052(3) 0.0472(12) Uani 1 1 d .
H42A H 0.8960 0.2083 0.5450 0.057 Uiso 1 1 calc R
H42B H 1.0058 0.2680 0.5364 0.057 Uiso 1 1 calc R
C43 C 0.9407(3) 0.1307(3) 0.4498(3) 0.0390(11) Uani 1 1 d .
C44 C 0.9012(3) 0.0496(3) 0.4626(3) 0.0451(11) Uani 1 1 d .
H44 H 0.8675 0.0498 0.5051 0.054 Uiso 1 1 calc R
C45 C 0.9102(3) -0.0327(3) 0.4136(3) 0.0452(12) Uani 1 1 d .
H45 H 0.8815 -0.0869 0.4236 0.054 Uiso 1 1 calc R
C46 C 0.9597(3) -0.0368(3) 0.3514(3) 0.0398(11) Uani 1 1 d .
C47 C 0.9984(3) 0.0457(3) 0.3377(3) 0.0561(13) Uani 1 1 d .
H47 H 1.0317 0.0457 0.2951 0.067 Uiso 1 1 calc R
C48 C 0.9882(3) 0.1273(3) 0.3863(3) 0.0547(13) Uani 1 1 d .
H48 H 1.0143 0.1811 0.3754 0.066 Uiso 1 1 calc R
C49 C 0.9745(3) -0.1228(3) 0.3004(3) 0.0404(11) Uani 1 1 d .
C50 C 0.8966(3) -0.2138(3) 0.2765(3) 0.0494(12) Uani 1 1 d .
H50 H 0.8346 -0.2212 0.2934 0.059 Uiso 1 1 calc R
C51 C 0.9106(3) -0.2930(3) 0.2279(3) 0.0534(13) Uani 1 1 d .
H51 H 0.8579 -0.3531 0.2131 0.064 Uiso 1 1 calc R
C52 C 1.0011(3) -0.2853(3) 0.2006(3) 0.0397(11) Uani 1 1 d .
C53 C 1.0776(3) -0.1957(3) 0.2244(3) 0.0512(13) Uani 1 1 d .
H53 H 1.1391 -0.1883 0.2066 0.061 Uiso 1 1 calc R
C54 C 1.0649(3) -0.1165(3) 0.2744(3) 0.0542(13) Uani 1 1 d .
H54 H 1.1193 -0.0567 0.2912 0.065 Uiso 1 1 calc R
C55 C 1.0218(3) -0.3703(3) 0.1511(3) 0.0510(12) Uani 1 1 d .
H55A H 1.0718 -0.3513 0.1202 0.061 Uiso 1 1 calc R
H55B H 1.0551 -0.3883 0.1900 0.061 Uiso 1 1 calc R
C57 C 0.8803(3) 0.5293(3) 0.0125(3) 0.0392(11) Uani 1 1 d .
C58 C 0.8001(3) 0.4388(3) -0.0201(3) 0.0386(11) Uani 1 1 d .
C59 C 0.7363(3) 0.3999(3) -0.1000(3) 0.0506(12) Uani 1 1 d .
H59 H 0.6815 0.3394 -0.1220 0.061 Uiso 1 1 calc R
C60 C 0.7558(4) 0.4525(4) -0.1459(3) 0.0596(13) Uani 1 1 d .
H60 H 0.7134 0.4278 -0.2000 0.072 Uiso 1 1 calc R
C61 C 0.8375(4) 0.5421(4) -0.1132(3) 0.0648(15) Uani 1 1 d .
H61 H 0.8496 0.5759 -0.1463 0.078 Uiso 1 1 calc R
C62 C 0.9014(4) 0.5827(3) -0.0336(3) 0.0554(13) Uani 1 1 d .
H62 H 0.9560 0.6432 -0.0117 0.067 Uiso 1 1 calc R
C63 C 0.4946(4) 0.3076(3) -0.0061(3) 0.0488(12) Uani 1 1 d .
C64 C 0.5410(4) 0.4011(4) 0.0520(3) 0.0607(14) Uani 1 1 d .
H64 H 0.6118 0.4289 0.0819 0.073 Uiso 1 1 calc R
C65 C 0.4784(4) 0.4522(4) 0.0643(3) 0.0740(16) Uani 1 1 d .
H65 H 0.5066 0.5151 0.1037 0.089 Uiso 1 1 calc R
C66 C 0.3732(5) 0.4093(5) 0.0177(4) 0.0852(19) Uani 1 1 d .
H66 H 0.3333 0.4455 0.0266 0.102 Uiso 1 1 calc R
C67 C 0.3252(4) 0.3165(4) -0.0406(4) 0.0752(17) Uani 1 1 d .
H67 H 0.2547 0.2888 -0.0710 0.090 Uiso 1 1 calc R
C68 C 0.3894(4) 0.2670(4) -0.0510(3) 0.0543(13) Uani 1 1 d .
C69 C 0.4586(3) 0.1632(3) -0.0869(3) 0.0549(13) Uani 1 1 d U
H69 H 0.4644 0.1058 -0.1136 0.066 Uiso 1 1 calc R
C70 C 0.2659(3) 0.1010(4) -0.1583(3) 0.0708(16) Uani 1 1 d .
H70A H 0.2761 0.0456 -0.1930 0.085 Uiso 1 1 calc R
H70B H 0.2381 0.1246 -0.1948 0.085 Uiso 1 1 calc R
C71 C 0.1864(3) 0.0717(3) -0.1110(3) 0.0567(13) Uani 1 1 d .
C72 C 0.1975(4) 0.0197(4) -0.0666(3) 0.0774(17) Uani 1 1 d .
H72 H 0.2544 0.0022 -0.0659 0.093 Uiso 1 1 calc R
C73 C 0.1259(4) -0.0066(4) -0.0235(3) 0.0747(17) Uani 1 1 d .
H73 H 0.1367 -0.0406 0.0066 0.090 Uiso 1 1 calc R
C74 C 0.0387(3) 0.0150(3) -0.0225(3) 0.0509(13) Uani 1 1 d .
C75 C 0.0278(3) 0.0672(3) -0.0676(3) 0.0579(13) Uani 1 1 d .
H75 H -0.0299 0.0834 -0.0693 0.069 Uiso 1 1 calc R
C76 C 0.1005(4) 0.0954(3) -0.1100(3) 0.0654(15) Uani 1 1 d .
H76 H 0.0913 0.1312 -0.1387 0.078 Uiso 1 1 calc R
Cd1 Cd 0.70103(2) 0.25160(2) 0.02305(2) 0.04330(10) Uani 1 1 d U
Cd2 Cd 0.90222(2) 0.45638(2) 0.34173(2) 0.04218(10) Uani 1 1 d U
F1 F 0.5203(2) 0.92352(17) 0.48373(18) 0.0811(9) Uani 1 1 d .
F2 F 0.68085(19) 0.94126(17) 0.48685(19) 0.0776(9) Uani 1 1 d .
F3 F 0.58566(18) 0.84997(17) 0.53657(17) 0.0644(7) Uani 1 1 d .
F4 F 0.5267(2) 0.90075(19) 0.3309(2) 0.0862(10) Uani 1 1 d .
F5 F 0.5024(2) 0.7631(2) 0.2453(2) 0.0741(9) Uani 1 1 d .
F6 F 0.65836(19) 0.86360(19) 0.31926(19) 0.0825(10) Uani 1 1 d .
F7 F 1.3643(3) 0.3519(2) 0.1723(3) 0.0999(12) Uani 1 1 d .
F8 F 1.3690(2) 0.44959(19) 0.2908(2) 0.1159(13) Uani 1 1 d .
F9 F 1.4855(2) 0.39090(19) 0.2805(2) 0.1164(13) Uani 1 1 d .
F10 F 1.3651(2) 0.3984(2) 0.4131(2) 0.1081(12) Uani 1 1 d .
F11 F 1.4377(2) 0.3004(2) 0.37877(19) 0.1153(12) Uani 1 1 d .
F12 F 1.2762(3) 0.2518(2) 0.38447(18) 0.0922(11) Uani 1 1 d .
N1 N 0.8617(3) 0.3536(2) 0.3993(2) 0.0441(9) Uani 1 1 d .
N2 N 0.8827(3) 0.2594(2) 0.4584(2) 0.0403(9) Uani 1 1 d .
N5 N 0.5381(3) 0.2403(2) -0.0311(2) 0.0490(10) Uani 1 1 d U
N6 N 0.3679(3) 0.1745(3) -0.1023(2) 0.0536(10) Uani 1 1 d .
O1 O 0.0314(2) 0.5640(2) 0.3077(2) 0.0629(10) Uani 1 1 d .
O2 O 0.0830(2) 0.5197(2) 0.40236(19) 0.0529(8) Uani 1 1 d .
O3 O 0.7591(2) 0.4847(2) 0.2831(2) 0.0569(9) Uani 1 1 d U
O4 O 0.8507(2) 0.5736(2) 0.4137(2) 0.0550(8) Uani 1 1 d .
O5 O 0.8617(2) 0.3323(2) 0.21687(19) 0.0592(9) Uani 1 1 d .
O6 O 0.8522(2) 0.2451(2) 0.0870(2) 0.0628(9) Uani 1 1 d .
O7 O 1.2762(2) -0.1472(2) 0.09861(19) 0.060 Uani 1 1 d .
O8 O 1.3711(2) -0.0865(2) 0.0257(2) 0.068 Uani 1 1 d .
O9 O 0.6578(2) 0.2860(2) 0.14902(18) 0.067 Uani 1 1 d .
H9A H 0.7150 0.3260 0.1863 0.081 Uiso 1 1 d R
H9B H 0.6408 0.2350 0.1564 0.081 Uiso 1 1 d R
O10 O 0.3754(5) 0.9352(4) 0.8698(5) 0.118(3) Uani 0.50 1 d P
H10A H 0.3674 0.9107 0.9050 0.177 Uiso 0.50 1 d PR
H10B H 0.4410 0.9622 0.8741 0.177 Uiso 0.50 1 d PR

loop_
_atom_site_aniso_label
_atom_site_aniso_U_11
_atom_site_aniso_U_22
_atom_site_aniso_U_33
_atom_site_aniso_U_23
_atom_site_aniso_U_13
_atom_site_aniso_U_12
N3 0.040(2) 0.033(2) 0.051(3) 0.012(2) 0.0082(19) 0.0182(18)
C56 0.050(3) 0.040(3) 0.050(3) 0.018(3) 0.012(3) 0.025(2)
N4 0.040(2) 0.034(2) 0.047(3) 0.015(2) 0.0050(19) 0.0135(18)
C1 0.042(3) 0.038(3) 0.056(4) 0.006(3) 0.017(3) 0.020(2)
C2 0.033(3) 0.036(3) 0.045(3) 0.009(2) 0.012(2) 0.016(2)
C3 0.033(3) 0.049(3) 0.055(3) 0.014(3) 0.006(2) 0.025(2)
C4 0.042(3) 0.040(3) 0.068(4) 0.027(3) 0.018(2) 0.021(2)
C5 0.034(3) 0.027(2) 0.059(3) 0.017(2) 0.015(2) 0.014(2)
C6 0.034(3) 0.043(3) 0.074(4) 0.028(3) 0.012(2) 0.022(2)
C7 0.044(3) 0.043(3) 0.074(4) 0.028(3) 0.021(3) 0.019(2)
C8 0.035(3) 0.038(3) 0.058(3) 0.019(3) 0.010(2) 0.021(2)
C9 0.045(3) 0.044(3) 0.088(5) 0.020(3) 0.015(3) 0.027(3)
C10 0.043(3) 0.063(4) 0.093(5) 0.045(4) 0.021(3) 0.024(3)
C11 0.032(2) 0.033(3) 0.050(3) 0.018(2) 0.015(2) 0.016(2)
C12 0.034(3) 0.049(3) 0.055(3) 0.016(3) 0.001(2) 0.022(2)
C13 0.040(3) 0.039(3) 0.051(3) 0.006(2) 0.006(2) 0.017(2)
C14 0.027(2) 0.037(3) 0.049(3) 0.015(2) 0.013(2) 0.015(2)
C15 0.032(2) 0.053(3) 0.051(3) 0.020(3) 0.009(2) 0.024(2)
C16 0.041(3) 0.038(3) 0.048(3) 0.008(2) 0.009(2) 0.019(2)
C17 0.031(3) 0.039(3) 0.059(4) 0.023(3) 0.016(3) 0.012(2)
C18 0.043(3) 0.033(3) 0.057(4) 0.016(3) 0.006(3) 0.016(2)
C19 0.047(3) 0.034(3) 0.040(3) 0.011(2) 0.007(2) 0.024(2)
C20 0.066(3) 0.048(3) 0.044(3) 0.008(3) 0.006(3) 0.034(3)
C21 0.057(3) 0.056(3) 0.052(4) 0.015(3) 0.016(3) 0.036(3)
C22 0.047(3) 0.034(3) 0.046(3) 0.013(2) 0.009(2) 0.022(2)
C23 0.062(3) 0.060(3) 0.044(3) 0.015(3) 0.007(3) 0.039(3)
C24 0.061(3) 0.059(3) 0.051(3) 0.020(3) 0.022(3) 0.042(3)
C25 0.041(3) 0.034(3) 0.062(4) 0.011(3) 0.007(2) 0.018(2)
C26 0.056(4) 0.042(4) 0.134(6) 0.027(4) 0.034(4) 0.023(3)
C27 0.075(4) 0.071(5) 0.071(5) -0.003(4) -0.010(4) 0.050(4)
C28 0.041(3) 0.035(3) 0.058(3) 0.015(3) 0.013(2) 0.021(2)
C29 0.059(3) 0.042(3) 0.075(4) 0.023(3) 0.031(3) 0.026(3)
C30 0.059(3) 0.036(3) 0.078(4) 0.025(3) 0.013(3) 0.014(3)
C31 0.040(3) 0.036(3) 0.064(4) 0.012(3) 0.003(3) 0.019(2)
C32 0.047(3) 0.053(3) 0.088(4) 0.016(3) 0.024(3) 0.027(3)
C33 0.048(3) 0.033(3) 0.074(4) 0.014(3) 0.016(3) 0.014(2)
C34 0.050(3) 0.036(3) 0.065(4) 0.005(3) -0.006(3) 0.014(2)
C35 0.041(3) 0.038(3) 0.047(3) 0.016(2) 0.015(2) 0.021(2)
C36 0.051(3) 0.060(3) 0.065(4) 0.033(3) 0.017(3) 0.031(3)
C37 0.041(3) 0.077(4) 0.081(4) 0.036(3) 0.014(3) 0.027(3)
C38 0.039(3) 0.062(4) 0.112(5) 0.045(4) 0.024(3) 0.017(3)
C39 0.050(3) 0.046(3) 0.088(4) 0.034(3) 0.018(3) 0.021(3)
C40 0.043(3) 0.039(3) 0.054(3) 0.018(3) 0.019(2) 0.023(2)
C41 0.042(3) 0.034(3) 0.050(3) 0.012(2) 0.011(2) 0.013(2)
C42 0.047(3) 0.045(3) 0.046(3) 0.016(3) 0.003(2) 0.022(2)
C43 0.040(3) 0.031(3) 0.043(3) 0.011(2) 0.008(2) 0.017(2)
C44 0.041(3) 0.048(3) 0.049(3) 0.020(3) 0.014(2) 0.021(2)
C45 0.044(3) 0.038(3) 0.054(3) 0.025(3) 0.010(2) 0.013(2)
C46 0.040(3) 0.028(3) 0.047(3) 0.013(2) 0.006(2) 0.012(2)
C47 0.068(3) 0.048(3) 0.058(4) 0.023(3) 0.031(3) 0.026(3)
C48 0.073(3) 0.034(3) 0.065(4) 0.025(3) 0.027(3) 0.024(3)
C49 0.038(3) 0.035(3) 0.047(3) 0.017(2) 0.010(2) 0.014(2)
C50 0.049(3) 0.041(3) 0.059(3) 0.018(3) 0.023(3) 0.019(3)
C51 0.048(3) 0.033(3) 0.065(4) 0.015(3) 0.011(3) 0.007(2)
C52 0.037(3) 0.031(3) 0.046(3) 0.010(2) 0.007(2) 0.017(2)
C53 0.037(3) 0.041(3) 0.070(4) 0.018(3) 0.022(3) 0.012(2)
C54 0.048(3) 0.029(3) 0.074(4) 0.015(3) 0.018(3) 0.009(2)
C55 0.041(3) 0.040(3) 0.057(3) 0.009(3) 0.002(2) 0.014(2)
C57 0.042(3) 0.038(3) 0.044(3) 0.016(2) 0.015(2) 0.025(2)
C58 0.036(3) 0.037(3) 0.043(3) 0.013(2) 0.013(2) 0.018(2)
C59 0.052(3) 0.046(3) 0.053(3) 0.015(3) 0.013(3) 0.024(2)
C60 0.067(4) 0.069(4) 0.043(3) 0.016(3) 0.015(3) 0.035(3)
C61 0.082(4) 0.075(4) 0.063(4) 0.042(4) 0.033(3) 0.043(3)
C62 0.063(3) 0.045(3) 0.068(4) 0.026(3) 0.029(3) 0.027(3)
C63 0.049(3) 0.048(3) 0.056(3) 0.026(3) 0.020(3) 0.020(3)
C64 0.057(3) 0.066(4) 0.073(4) 0.033(3) 0.026(3) 0.033(3)
C65 0.085(4) 0.065(4) 0.092(5) 0.037(4) 0.044(4) 0.042(4)
C66 0.084(5) 0.094(5) 0.128(6) 0.067(5) 0.057(4) 0.063(4)
C67 0.050(3) 0.093(5) 0.108(5) 0.056(4) 0.028(3) 0.041(4)
C68 0.039(3) 0.072(4) 0.068(4) 0.040(3) 0.020(3) 0.029(3)
C69 0.040(2) 0.056(3) 0.067(4) 0.024(2) 0.0142(19) 0.019(2)
C70 0.042(3) 0.097(4) 0.059(4) 0.037(3) 0.009(3) 0.009(3)
C71 0.038(3) 0.073(4) 0.047(3) 0.023(3) 0.005(2) 0.013(3)
C72 0.039(3) 0.107(5) 0.106(5) 0.066(4) 0.026(3) 0.029(3)
C73 0.045(3) 0.100(4) 0.105(5) 0.071(4) 0.022(3) 0.029(3)
C74 0.034(3) 0.055(3) 0.054(4) 0.024(3) 0.004(2) 0.008(3)
C75 0.044(3) 0.077(4) 0.051(3) 0.027(3) 0.012(3) 0.022(3)
C76 0.050(3) 0.092(4) 0.062(4) 0.046(3) 0.012(3) 0.025(3)
Cd1 0.0413(2) 0.0339(2) 0.0530(2) 0.01366(18) 0.01140(17) 0.01820(16)
Cd2 0.03537(19) 0.0377(2) 0.0568(3) 0.01875(18) 0.01413(17) 0.01901(16)
F1 0.0677(18) 0.0435(17) 0.125(3) 0.0139(17) 0.0198(18) 0.0380(15)
F2 0.0446(16) 0.0392(16) 0.123(3) 0.0186(17) 0.0121(16) 0.0057(14)
F3 0.0619(18) 0.0596(18) 0.068(2) 0.0131(16) 0.0220(16) 0.0324(15)
F4 0.0713(19) 0.072(2) 0.154(3) 0.078(2) 0.0342(19) 0.0407(17)
F5 0.0672(19) 0.093(2) 0.082(2) 0.056(2) 0.0210(17) 0.0350(18)
F6 0.0490(17) 0.099(2) 0.134(3) 0.085(2) 0.0371(18) 0.0279(16)
F7 0.112(3) 0.086(3) 0.161(4) 0.085(3) 0.081(3) 0.058(2)
F8 0.094(2) 0.0387(18) 0.212(4) 0.035(2) 0.061(2) 0.0339(18)
F9 0.053(2) 0.051(2) 0.206(4) 0.019(2) 0.029(2) 0.0138(17)
F10 0.096(2) 0.090(2) 0.088(3) -0.024(2) -0.0184(19) 0.057(2)
F11 0.098(2) 0.137(3) 0.089(3) -0.001(2) -0.0217(19) 0.088(2)
F12 0.130(3) 0.116(3) 0.060(2) 0.038(2) 0.024(2) 0.083(2)
N1 0.042(2) 0.042(2) 0.053(3) 0.022(2) 0.0124(19) 0.021(2)
N2 0.040(2) 0.035(2) 0.044(2) 0.0131(19) 0.0085(18) 0.0184(19)
N5 0.0415(18) 0.046(2) 0.061(3) 0.018(2) 0.0125(17) 0.0231(17)
N6 0.038(2) 0.062(3) 0.056(3) 0.025(2) 0.010(2) 0.014(2)
O1 0.0334(18) 0.073(2) 0.081(3) 0.037(2) 0.0095(18) 0.0173(17)
O2 0.0427(19) 0.049(2) 0.067(2) 0.0250(19) 0.0208(17) 0.0168(16)
O3 0.0484(19) 0.050(2) 0.065(3) 0.0058(19) 0.0084(17) 0.0322(17)
O4 0.0504(19) 0.054(2) 0.065(2) 0.0188(19) 0.0116(18) 0.0340(17)
O5 0.051(2) 0.069(2) 0.055(2) 0.0084(19) 0.0120(17) 0.0401(18)
O6 0.062(2) 0.070(2) 0.051(2) 0.008(2) -0.0018(18) 0.0440(19)
O7 0.070 0.041 0.068 0.013 0.012 0.032
O8 0.065 0.049 0.085 0.009 0.030 0.031
O9 0.063 0.081 0.065 0.034 0.019 0.032
O10 0.116(6) 0.069(5) 0.260(10) 0.100(6) 0.155(7) 0.075(5)

loop_
_atom_type_symbol
_atom_type_description
_atom_type_scat_dispersion_real
_atom_type_scat_dispersion_imag
_atom_type_scat_source
C C 0.0033 0.0016 'International Tables Vol C Tables 4.2.6.8 and 6.1.1.4'
Cd Cd -0.8075 1.2024 'International Tables Vol C Tables 4.2.6.8 and 6.1.1.4'
F F 0.0171 0.0103 'International Tables Vol C Tables 4.2.6.8 and 6.1.1.4'
N N 0.0061 0.0033 'International Tables Vol C Tables 4.2.6.8 and 6.1.1.4'
O O 0.0106 0.0060 'International Tables Vol C Tables 4.2.6.8 and 6.1.1.4'
H H 0.0000 0.0000 'International Tables Vol C Tables 4.2.6.8 and 6.1.1.4'

loop_
_geom_angle_atom_site_label_1
_geom_angle_atom_site_label_2
_geom_angle_atom_site_label_3
_geom_angle
_geom_angle_site_symmetry_1
_geom_angle_site_symmetry_3
C56 N3 C57 106.5(4) . .
C56 N3 C55 126.3(4) . 1_565
C57 N3 C55 127.1(4) . 1_565
N4 C56 N3 113.4(4) . .
N4 C56 H56 123.3 . .
N3 C56 H56 123.3 . .
C56 N4 C58 105.0(3) . .
C56 N4 Cd1 126.5(3) . .
C58 N4 Cd1 128.2(3) . .
O2 C1 O1 123.0(4) . .
O2 C1 C2 118.6(4) . .
O1 C1 C2 118.3(4) . .
O2 C1 Cd2 60.7(2) . 1_455
O1 C1 Cd2 62.3(2) . 1_455
C2 C1 Cd2 178.6(3) . 1_455
C7 C2 C3 118.2(4) . .
C7 C2 C1 121.0(4) . .
C3 C2 C1 120.8(4) . .
C4 C3 C2 120.8(4) . .
C4 C3 H3 119.6 . .
C2 C3 H3 119.6 . .
C3 C4 C5 120.7(4) . .
C3 C4 H4 119.6 . .
C5 C4 H4 119.6 . .
C6 C5 C4 118.3(4) . .
C6 C5 C8 119.2(4) . .
C4 C5 C8 122.4(4) . .
C5 C6 C7 121.1(4) . .
C5 C6 H6 119.5 . .
C7 C6 H6 119.5 . .
C2 C7 C6 120.8(4) . .
C2 C7 H7 119.6 . .
C6 C7 H7 119.6 . .
C9 C8 C10 108.2(4) . .
C9 C8 C11 112.3(3) . .
C10 C8 C11 106.7(4) . .
C9 C8 C5 105.6(4) . .
C10 C8 C5 112.4(4) . .
C11 C8 C5 111.7(3) . .
F3 C9 F1 105.9(4) . .
F3 C9 F2 106.7(4) . .
F1 C9 F2 106.4(4) . .
F3 C9 C8 112.1(4) . .
F1 C9 C8 112.3(4) . .
F2 C9 C8 113.1(4) . .
F5 C10 F4 106.1(4) . .
F5 C10 F6 106.5(4) . .
F4 C10 F6 106.0(4) . .
F5 C10 C8 112.0(4) . .
F4 C10 C8 114.6(4) . .
F6 C10 C8 111.2(4) . .
C12 C11 C16 118.2(4) . .
C12 C11 C8 118.5(4) . .
C16 C11 C8 123.3(4) . .
C11 C12 C13 120.9(4) . .
C11 C12 H12 119.5 . .
C13 C12 H12 119.5 . .
C14 C13 C12 120.8(4) . .
C14 C13 H13 119.6 . .
C12 C13 H13 119.6 . .
C15 C14 C13 118.0(4) . .
C15 C14 C17 120.4(4) . .
C13 C14 C17 121.6(4) . .
C14 C15 C16 121.7(4) . .
C14 C15 H15 119.2 . .
C16 C15 H15 119.2 . .
C11 C16 C15 120.2(4) . .
C11 C16 H16 119.9 . .
C15 C16 H16 119.9 . .
O3 C17 O4 122.5(4) . .
O3 C17 C14 120.1(4) . .
O4 C17 C14 117.3(4) . .
O3 C17 Cd2 63.7(2) . .
O4 C17 Cd2 59.0(2) . .
C14 C17 Cd2 174.8(3) . .
O6 C18 O5 123.8(4) . .
O6 C18 C19 117.5(4) . .
O5 C18 C19 118.7(4) . .
C24 C19 C20 117.2(4) . .
C24 C19 C18 121.5(4) . .
C20 C19 C18 121.1(4) . .
C19 C20 C21 120.9(4) . .
C19 C20 H20 119.6 . .
C21 C20 H20 119.6 . .
C22 C21 C20 121.2(4) . .
C22 C21 H21 119.4 . .
C20 C21 H21 119.4 . .
C21 C22 C23 117.8(4) . .
C21 C22 C25 118.8(4) . .
C23 C22 C25 123.2(4) . .
C24 C23 C22 120.0(4) . .
C24 C23 H23 120.0 . .
C22 C23 H23 120.0 . .
C19 C24 C23 122.8(4) . .
C19 C24 H24 118.6 . .
C23 C24 H24 118.6 . .
C28 C25 C26 111.8(4) . .
C28 C25 C27 107.2(4) . .
C26 C25 C27 109.1(5) . .
C28 C25 C22 110.8(4) . .
C26 C25 C22 105.9(4) . .
C27 C25 C22 112.1(4) . .
F7 C26 F9 108.3(5) . .
F7 C26 F8 106.6(5) . .
F9 C26 F8 106.4(5) . .
F7 C26 C25 112.6(5) . .
F9 C26 C25 111.5(5) . .
F8 C26 C25 111.1(5) . .
F12 C27 F11 107.7(5) . .
F12 C27 F10 106.4(5) . .
F11 C27 F10 106.0(5) . .
F12 C27 C25 111.9(5) . .
F11 C27 C25 111.0(5) . .
F10 C27 C25 113.4(5) . .
C33 C28 C29 117.8(4) . .
C33 C28 C25 124.6(4) . .
C29 C28 C25 117.6(4) . .
C30 C29 C28 120.5(4) . .
C30 C29 H29 119.7 . .
C28 C29 H29 119.7 . .
C31 C30 C29 122.0(4) . .
C31 C30 H30 119.0 . .
C29 C30 H30 119.0 . .
C32 C31 C30 117.0(4) . .
C32 C31 C34 121.1(5) . .
C30 C31 C34 121.9(4) . .
C31 C32 C33 122.1(5) . .
C31 C32 H32 119.0 . .
C33 C32 H32 119.0 . .
C28 C33 C32 120.5(4) . .
C28 C33 H33 119.7 . .
C32 C33 H33 119.7 . .
O8 C34 O7 123.1(4) . .
O8 C34 C31 118.8(4) . .
O7 C34 C31 118.0(5) . .
O8 C34 Cd1 60.7(2) . 2_755
O7 C34 Cd1 62.7(2) . 2_755
C31 C34 Cd1 170.2(3) . 2_755
C36 C35 N1 131.0(4) . .
C36 C35 C40 119.6(4) . .
N1 C35 C40 109.4(4) . .
C37 C36 C35 118.6(4) . .
C37 C36 H36 120.7 . .
C35 C36 H36 120.7 . .
C36 C37 C38 120.7(4) . .
C36 C37 H37 119.7 . .
C38 C37 H37 119.7 . .
C39 C38 C37 122.5(4) . .
C39 C38 H38 118.8 . .
C37 C38 H38 118.8 . .
C38 C39 C40 116.1(4) . .
C38 C39 H39 122.0 . .
C40 C39 H39 122.0 . .
N2 C40 C39 131.9(4) . .
N2 C40 C35 105.6(4) . .
C39 C40 C35 122.5(4) . .
N1 C41 N2 113.6(4) . .
N1 C41 H41 123.2 . .
N2 C41 H41 123.2 . .
N2 C42 C43 112.8(4) . .
N2 C42 H42A 109.0 . .
C43 C42 H42A 109.0 . .
N2 C42 H42B 109.0 . .
C43 C42 H42B 109.0 . .
H42A C42 H42B 107.8 . .
C48 C43 C44 117.7(4) . .
C48 C43 C42 121.2(4) . .
C44 C43 C42 121.1(4) . .
C43 C44 C45 121.3(4) . .
C43 C44 H44 119.4 . .
C45 C44 H44 119.4 . .
C46 C45 C44 121.9(4) . .
C46 C45 H45 119.0 . .
C44 C45 H45 119.0 . .
C45 C46 C47 116.5(4) . .
C45 C46 C49 123.0(4) . .
C47 C46 C49 120.4(4) . .
C48 C47 C46 121.2(4) . .
C48 C47 H47 119.4 . .
C46 C47 H47 119.4 . .
C43 C48 C47 121.3(4) . .
C43 C48 H48 119.3 . .
C47 C48 H48 119.3 . .
C54 C49 C50 117.0(4) . .
C54 C49 C46 121.8(4) . .
C50 C49 C46 121.2(4) . .
C51 C50 C49 120.6(4) . .
C51 C50 H50 119.7 . .
C49 C50 H50 119.7 . .
C50 C51 C52 121.6(4) . .
C50 C51 H51 119.2 . .
C52 C51 H51 119.2 . .
C53 C52 C51 117.6(4) . .
C53 C52 C55 119.1(4) . .
C51 C52 C55 123.1(4) . .
C52 C53 C54 120.9(4) . .
C52 C53 H53 119.6 . .
C54 C53 H53 119.6 . .
C49 C54 C53 122.2(4) . .
C49 C54 H54 118.9 . .
C53 C54 H54 118.9 . .
N3 C55 C52 115.6(3) 1_545 .
N3 C55 H55A 108.4 1_545 .
C52 C55 H55A 108.4 . .
N3 C55 H55B 108.4 1_545 .
C52 C55 H55B 108.4 . .
H55A C55 H55B 107.4 . .
C62 C57 N3 132.3(4) . .
C62 C57 C58 122.0(4) . .
N3 C57 C58 105.7(4) . .
C59 C58 C57 120.5(4) . .
C59 C58 N4 130.1(4) . .
C57 C58 N4 109.4(4) . .
C60 C59 C58 118.0(4) . .
C60 C59 H59 121.0 . .
C58 C59 H59 121.0 . .
C59 C60 C61 120.9(5) . .
C59 C60 H60 119.5 . .
C61 C60 H60 119.5 . .
C62 C61 C60 122.1(5) . .
C62 C61 H61 119.0 . .
C60 C61 H61 119.0 . .
C61 C62 C57 116.5(4) . .
C61 C62 H62 121.7 . .
C57 C62 H62 121.7 . .
C64 C63 C68 120.8(5) . .
C64 C63 N5 129.8(4) . .
C68 C63 N5 109.3(4) . .
C63 C64 C65 117.5(5) . .
C63 C64 H64 121.2 . .
C65 C64 H64 121.2 . .
C64 C65 C66 120.0(5) . .
C64 C65 H65 120.0 . .
C66 C65 H65 120.0 . .
C67 C66 C65 123.6(5) . .
C67 C66 H66 118.2 . .
C65 C66 H66 118.2 . .
C66 C67 C68 115.1(5) . .
C66 C67 H67 122.4 . .
C68 C67 H67 122.4 . .
N6 C68 C67 130.8(5) . .
N6 C68 C63 106.3(4) . .
C67 C68 C63 122.9(5) . .
N5 C69 N6 114.2(4) . .
N5 C69 H69 122.9 . .
N6 C69 H69 122.9 . .
N6 C70 C71 112.1(4) . .
N6 C70 H70A 109.2 . .
C71 C70 H70A 109.2 . .
N6 C70 H70B 109.2 . .
C71 C70 H70B 109.2 . .
H70A C70 H70B 107.9 . .
C76 C71 C72 117.2(5) . .
C76 C71 C70 122.1(4) . .
C72 C71 C70 120.7(5) . .
C73 C72 C71 120.8(5) . .
C73 C72 H72 119.6 . .
C71 C72 H72 119.6 . .
C72 C73 C74 123.1(4) . .
C72 C73 H73 118.4 . .
C74 C73 H73 118.4 . .
C73 C74 C75 115.7(4) . .
C73 C74 C74 122.7(5) . 2
C75 C74 C74 121.6(5) . 2
C76 C75 C74 121.6(4) . .
C76 C75 H75 119.2 . .
C74 C75 H75 119.2 . .
C71 C76 C75 121.6(4) . .
C71 C76 H76 119.2 . .
C75 C76 H76 119.2 . .
N4 Cd1 N5 99.15(12) . .
N4 Cd1 O9 99.81(12) . .
N5 Cd1 O9 86.02(11) . .
N4 Cd1 O8 161.27(12) . 2_755
N5 Cd1 O8 88.25(11) . 2_755
O9 Cd1 O8 97.84(11) . 2_755
N4 Cd1 O6 89.36(11) . .
N5 Cd1 O6 170.39(11) . .
O9 Cd1 O6 88.14(10) . .
O8 Cd1 O6 84.99(11) 2_755 .
N4 Cd1 O7 105.99(12) . 2_755
N5 Cd1 O7 99.32(12) . 2_755
O9 Cd1 O7 152.36(10) . 2_755
O8 Cd1 O7 55.59(10) 2_755 2_755
O6 Cd1 O7 82.46(10) . 2_755
N4 Cd1 C34 133.61(14) . 2_755
N5 Cd1 C34 95.80(13) . 2_755
O9 Cd1 C34 124.94(13) . 2_755
O8 Cd1 C34 27.77(11) 2_755 2_755
O6 Cd1 C34 81.32(12) . 2_755
O7 Cd1 C34 27.90(11) 2_755 2_755
N1 Cd2 O5 88.46(12) . .
N1 Cd2 O4 105.48(11) . .
O5 Cd2 O4 143.09(10) . .
N1 Cd2 O2 94.45(11) . 1_655
O5 Cd2 O2 108.79(10) . 1_655
O4 Cd2 O2 104.06(10) . 1_655
N1 Cd2 O1 149.14(11) . 1_655
O5 Cd2 O1 93.71(11) . 1_655
O4 Cd2 O1 91.03(10) . 1_655
O2 Cd2 O1 55.76(10) 1_655 1_655
N1 Cd2 O3 116.69(11) . .
O5 Cd2 O3 87.56(10) . .
O4 Cd2 O3 55.58(10) . .
O2 Cd2 O3 145.55(10) 1_655 .
O1 Cd2 O3 94.16(10) 1_655 .
N1 Cd2 C1 121.97(14) . 1_655
O5 Cd2 C1 102.89(12) . 1_655
O4 Cd2 C1 98.26(12) . 1_655
O2 Cd2 C1 27.83(11) 1_655 1_655
O1 Cd2 C1 27.92(11) 1_655 1_655
O3 Cd2 C1 120.45(13) . 1_655
N1 Cd2 C17 114.94(12) . .
O5 Cd2 C17 115.07(13) . .
O4 Cd2 C17 28.10(11) . .
O2 Cd2 C17 126.69(12) 1_655 .
O1 Cd2 C17 91.92(11) 1_655 .
O3 Cd2 C17 27.51(11) . .
C1 Cd2 C17 110.76(13) 1_655 .
C41 N1 C35 104.8(3) . .
C41 N1 Cd2 126.7(3) . .
C35 N1 Cd2 127.6(3) . .
C41 N2 C40 106.6(3) . .
C41 N2 C42 127.4(3) . .
C40 N2 C42 126.0(3) . .
C69 N5 C63 103.9(4) . .
C69 N5 Cd1 126.6(3) . .
C63 N5 Cd1 129.0(3) . .
C69 N6 C68 106.1(4) . .
C69 N6 C70 126.6(4) . .
C68 N6 C70 127.1(4) . .
C1 O1 Cd2 89.8(3) . 1_455
C1 O2 Cd2 91.4(3) . 1_455
C17 O3 Cd2 88.8(3) . .
C17 O4 Cd2 92.9(3) . .
C18 O5 Cd2 146.4(3) . .
C18 O6 Cd1 125.7(3) . .
C34 O7 Cd1 89.4(3) . 2_755
C34 O8 Cd1 91.6(3) . 2_755
Cd1 O9 H9A 106.2 . .
Cd1 O9 H9B 105.8 . .
H9A O9 H9B 106.3 . .
H10A O10 H10B 109.5 . .

loop_
_geom_bond_atom_site_label_1
_geom_bond_atom_site_label_2
_geom_bond_distance
_geom_bond_site_symmetry_2
N3 C56 1.351(4) .
N3 C57 1.380(5) .
N3 C55 1.463(5) 1_565
C56 N4 1.301(5) .
C56 H56 0.9300 .
N4 C58 1.391(5) .
N4 Cd1 2.260(3) .
C1 O2 1.243(5) .
C1 O1 1.247(5) .
C1 C2 1.519(5) .
C1 Cd2 2.662(4) 1_455
C2 C7 1.369(5) .
C2 C3 1.381(5) .
C3 C4 1.375(5) .
C3 H3 0.9300 .
C4 C5 1.377(5) .
C4 H4 0.9300 .
C5 C6 1.366(5) .
C5 C8 1.544(5) .
C6 C7 1.379(5) .
C6 H6 0.9300 .
C7 H7 0.9300 .
C8 C9 1.533(6) .
C8 C10 1.534(6) .
C8 C11 1.544(5) .
C9 F3 1.328(5) .
C9 F1 1.331(4) .
C9 F2 1.350(5) .
C10 F5 1.325(5) .
C10 F4 1.326(5) .
C10 F6 1.342(5) .
C11 C12 1.378(5) .
C11 C16 1.380(5) .
C12 C13 1.387(5) .
C12 H12 0.9300 .
C13 C14 1.373(5) .
C13 H13 0.9300 .
C14 C15 1.371(5) .
C14 C17 1.498(5) .
C15 C16 1.384(5) .
C15 H15 0.9300 .
C16 H16 0.9300 .
C17 O3 1.237(5) .
C17 O4 1.263(5) .
C17 Cd2 2.677(4) .
C18 O6 1.240(5) .
C18 O5 1.257(5) .
C18 C19 1.516(5) .
C19 C24 1.365(5) .
C19 C20 1.375(5) .
C20 C21 1.391(5) .
C20 H20 0.9300 .
C21 C22 1.374(5) .
C21 H21 0.9300 .
C22 C23 1.384(5) .
C22 C25 1.542(5) .
C23 C24 1.379(5) .
C23 H23 0.9300 .
C24 H24 0.9300 .
C25 C28 1.532(5) .
C25 C26 1.533(6) .
C25 C27 1.536(7) .
C26 F7 1.309(6) .
C26 F9 1.337(6) .
C26 F8 1.342(6) .
C27 F12 1.326(6) .
C27 F11 1.328(5) .
C27 F10 1.338(6) .
C28 C33 1.374(5) .
C28 C29 1.379(5) .
C29 C30 1.374(5) .
C29 H29 0.9300 .
C30 C31 1.369(6) .
C30 H30 0.9300 .
C31 C32 1.363(5) .
C31 C34 1.510(6) .
C32 C33 1.379(5) .
C32 H32 0.9300 .
C33 H33 0.9300 .
C34 O8 1.243(5) .
C34 O7 1.248(5) .
C34 Cd1 2.667(5) 2_755
C35 C36 1.376(5) .
C35 N1 1.388(5) .
C35 C40 1.391(5) .
C36 C37 1.374(5) .
C36 H36 0.9300 .
C37 C38 1.382(5) .
C37 H37 0.9300 .
C38 C39 1.366(5) .
C38 H38 0.9300 .
C39 C40 1.388(5) .
C39 H39 0.9300 .
C40 N2 1.382(4) .
C41 N1 1.313(4) .
C41 N2 1.344(4) .
C41 H41 0.9300 .
C42 N2 1.468(4) .
C42 C43 1.497(5) .
C42 H42A 0.9700 .
C42 H42B 0.9700 .
C43 C48 1.363(5) .
C43 C44 1.366(5) .
C44 C45 1.384(5) .
C44 H44 0.9300 .
C45 C46 1.358(5) .
C45 H45 0.9300 .
C46 C47 1.395(5) .
C46 C49 1.484(5) .
C47 C48 1.380(5) .
C47 H47 0.9300 .
C48 H48 0.9300 .
C49 C54 1.372(5) .
C49 C50 1.392(5) .
C50 C51 1.376(5) .
C50 H50 0.9300 .
C51 C52 1.383(5) .
C51 H51 0.9300 .
C52 C53 1.368(5) .
C52 C55 1.508(5) .
C53 C54 1.376(5) .
C53 H53 0.9300 .
C54 H54 0.9300 .
C55 N3 1.463(5) 1_545
C55 H55A 0.9700 .
C55 H55B 0.9700 .
C57 C62 1.379(5) .
C57 C58 1.382(5) .
C58 C59 1.376(5) .
C59 C60 1.366(5) .
C59 H59 0.9300 .
C60 C61 1.382(6) .
C60 H60 0.9300 .
C61 C62 1.370(6) .
C61 H61 0.9300 .
C62 H62 0.9300 .
C63 C64 1.380(6) .
C63 C68 1.387(5) .
C63 N5 1.400(5) .
C64 C65 1.387(6) .
C64 H64 0.9300 .
C65 C66 1.393(6) .
C65 H65 0.9300 .
C66 C67 1.372(7) .
C66 H66 0.9300 .
C67 C68 1.385(6) .
C67 H67 0.9300 .
C68 N6 1.373(5) .
C69 N5 1.315(5) .
C69 N6 1.349(5) .
C69 H69 0.9300 .
C70 N6 1.461(5) .
C70 C71 1.513(6) .
C70 H70A 0.9700 .
C70 H70B 0.9700 .
C71 C76 1.377(6) .
C71 C72 1.380(6) .
C72 C73 1.369(6) .
C72 H72 0.9300 .
C73 C74 1.376(5) .
C73 H73 0.9300 .
C74 C75 1.390(5) .
C74 C74 1.467(8) 2
C75 C76 1.378(5) .
C75 H75 0.9300 .
C76 H76 0.9300 .
Cd1 N5 2.279(3) .
Cd1 O9 2.304(3) .
Cd1 O8 2.326(3) 2_755
Cd1 O6 2.328(3) .
Cd1 O7 2.371(3) 2_755
Cd1 C34 2.667(5) 2_755
Cd2 N1 2.211(3) .
Cd2 O5 2.267(3) .
Cd2 O4 2.297(3) .
Cd2 O2 2.323(3) 1_655
Cd2 O1 2.357(3) 1_655
Cd2 O3 2.400(3) .
Cd2 C1 2.662(4) 1_655
O1 Cd2 2.357(3) 1_455
O2 Cd2 2.323(3) 1_455
O7 Cd1 2.371(3) 2_755
O8 Cd1 2.326(3) 2_755
O9 H9A 0.8500 .
O9 H9B 0.8499 .
O10 H10A 0.8499 .
O10 H10B 0.8500 .

loop_
_geom_torsion_atom_site_label_1
_geom_torsion_atom_site_label_2
_geom_torsion_atom_site_label_3
_geom_torsion_atom_site_label_4
_geom_torsion
_geom_torsion_site_symmetry_1
_geom_torsion_site_symmetry_4
C57 N3 C56 N4 -0.4(5) . .
C55 N3 C56 N4 -176.5(4) 1_565 .
N3 C56 N4 C58 0.2(5) . .
N3 C56 N4 Cd1 174.3(2) . .
O2 C1 C2 C7 17.3(6) . .
O1 C1 C2 C7 -160.5(4) . .
Cd2 C1 C2 C7 -44(15) 1_455 .
O2 C1 C2 C3 -162.8(4) . .
O1 C1 C2 C3 19.4(6) . .
Cd2 C1 C2 C3 136(15) 1_455 .
C7 C2 C3 C4 2.3(6) . .
C1 C2 C3 C4 -177.6(4) . .
C2 C3 C4 C5 1.4(7) . .
C3 C4 C5 C6 -3.3(6) . .
C3 C4 C5 C8 -179.4(4) . .
C4 C5 C6 C7 1.6(7) . .
C8 C5 C6 C7 177.8(4) . .
C3 C2 C7 C6 -4.0(7) . .
C1 C2 C7 C6 175.9(4) . .
C5 C6 C7 C2 2.1(7) . .
C6 C5 C8 C9 -88.7(5) . .
C4 C5 C8 C9 87.4(5) . .
C6 C5 C8 C10 153.6(4) . .
C4 C5 C8 C10 -30.3(6) . .
C6 C5 C8 C11 33.7(6) . .
C4 C5 C8 C11 -150.2(4) . .
C10 C8 C9 F3 -172.3(3) . .
C11 C8 C9 F3 -54.8(5) . .
C5 C8 C9 F3 67.1(4) . .
C10 C8 C9 F1 68.6(5) . .
C11 C8 C9 F1 -173.9(4) . .
C5 C8 C9 F1 -51.9(5) . .
C10 C8 C9 F2 -51.8(5) . .
C11 C8 C9 F2 65.8(5) . .
C5 C8 C9 F2 -172.3(3) . .
C9 C8 C10 F5 -165.0(4) . .
C11 C8 C10 F5 74.0(5) . .
C5 C8 C10 F5 -48.8(5) . .
C9 C8 C10 F4 -44.1(5) . .
C11 C8 C10 F4 -165.2(4) . .
C5 C8 C10 F4 72.1(5) . .
C9 C8 C10 F6 76.0(5) . .
C11 C8 C10 F6 -45.0(5) . .
C5 C8 C10 F6 -167.8(4) . .
C9 C8 C11 C12 174.2(4) . .
C10 C8 C11 C12 -67.4(5) . .
C5 C8 C11 C12 55.7(5) . .
C9 C8 C11 C16 -7.1(6) . .
C10 C8 C11 C16 111.3(5) . .
C5 C8 C11 C16 -125.5(4) . .
C16 C11 C12 C13 0.1(6) . .
C8 C11 C12 C13 178.9(3) . .
C11 C12 C13 C14 2.2(6) . .
C12 C13 C14 C15 -2.6(6) . .
C12 C13 C14 C17 177.4(4) . .
C13 C14 C15 C16 0.8(6) . .
C17 C14 C15 C16 -179.3(4) . .
C12 C11 C16 C15 -1.9(6) . .
C8 C11 C16 C15 179.4(3) . .
C14 C15 C16 C11 1.5(6) . .
C15 C14 C17 O3 -170.3(4) . .
C13 C14 C17 O3 9.7(6) . .
C15 C14 C17 O4 9.7(6) . .
C13 C14 C17 O4 -170.3(4) . .
C15 C14 C17 Cd2 -33(4) . .
C13 C14 C17 Cd2 147(3) . .
O6 C18 C19 C24 -176.8(4) . .
O5 C18 C19 C24 4.2(6) . .
O6 C18 C19 C20 6.5(6) . .
O5 C18 C19 C20 -172.5(4) . .
C24 C19 C20 C21 -0.8(6) . .
C18 C19 C20 C21 176.1(4) . .
C19 C20 C21 C22 -1.7(7) . .
C20 C21 C22 C23 2.8(6) . .
C20 C21 C22 C25 -173.1(4) . .
C21 C22 C23 C24 -1.6(6) . .
C25 C22 C23 C24 174.1(4) . .
C20 C19 C24 C23 2.1(6) . .
C18 C19 C24 C23 -174.8(4) . .
C22 C23 C24 C19 -0.9(7) . .
C21 C22 C25 C28 -44.2(5) . .
C23 C22 C25 C28 140.1(4) . .
C21 C22 C25 C26 77.2(5) . .
C23 C22 C25 C26 -98.4(5) . .
C21 C22 C25 C27 -163.9(4) . .
C23 C22 C25 C27 20.4(6) . .
C28 C25 C26 F7 55.1(6) . .
C27 C25 C26 F7 173.5(4) . .
C22 C25 C26 F7 -65.6(5) . .
C28 C25 C26 F9 -66.9(6) . .
C27 C25 C26 F9 51.6(6) . .
C22 C25 C26 F9 172.4(4) . .
C28 C25 C26 F8 174.6(5) . .
C27 C25 C26 F8 -67.0(6) . .
C22 C25 C26 F8 53.8(6) . .
C28 C25 C27 F12 -72.2(5) . .
C26 C25 C27 F12 166.6(4) . .
C22 C25 C27 F12 49.6(5) . .
C28 C25 C27 F11 48.2(6) . .
C26 C25 C27 F11 -73.1(6) . .
C22 C25 C27 F11 170.0(4) . .
C28 C25 C27 F10 167.4(4) . .
C26 C25 C27 F10 46.2(6) . .
C22 C25 C27 F10 -70.8(6) . .
C26 C25 C28 C33 6.4(7) . .
C27 C25 C28 C33 -113.1(5) . .
C22 C25 C28 C33 124.2(5) . .
C26 C25 C28 C29 -174.9(4) . .
C27 C25 C28 C29 65.6(5) . .
C22 C25 C28 C29 -57.1(5) . .
C33 C28 C29 C30 1.9(7) . .
C25 C28 C29 C30 -176.9(4) . .
C28 C29 C30 C31 -3.5(7) . .
C29 C30 C31 C32 1.9(7) . .
C29 C30 C31 C34 -175.3(4) . .
C30 C31 C32 C33 1.1(7) . .
C34 C31 C32 C33 178.3(4) . .
C29 C28 C33 C32 1.1(7) . .
C25 C28 C33 C32 179.7(4) . .
C31 C32 C33 C28 -2.6(7) . .
C32 C31 C34 O8 -13.2(7) . .
C30 C31 C34 O8 163.8(4) . .
C32 C31 C34 O7 171.3(4) . .
C30 C31 C34 O7 -11.6(7) . .
C32 C31 C34 Cd1 -97(2) . 2_755
C30 C31 C34 Cd1 80(2) . 2_755
N1 C35 C36 C37 178.4(4) . .
C40 C35 C36 C37 -2.2(7) . .
C35 C36 C37 C38 1.7(7) . .
C36 C37 C38 C39 -0.6(8) . .
C37 C38 C39 C40 0.1(8) . .
C38 C39 C40 N2 179.3(5) . .
C38 C39 C40 C35 -0.7(7) . .
C36 C35 C40 N2 -178.2(4) . .
N1 C35 C40 N2 1.3(5) . .
C36 C35 C40 C39 1.8(7) . .
N1 C35 C40 C39 -178.7(4) . .
N2 C42 C43 C48 56.7(5) . .
N2 C42 C43 C44 -125.0(4) . .
C48 C43 C44 C45 0.9(6) . .
C42 C43 C44 C45 -177.5(4) . .
C43 C44 C45 C46 0.9(7) . .
C44 C45 C46 C47 -1.8(6) . .
C44 C45 C46 C49 177.3(4) . .
C45 C46 C47 C48 1.2(6) . .
C49 C46 C47 C48 -178.0(4) . .
C44 C43 C48 C47 -1.5(7) . .
C42 C43 C48 C47 176.8(4) . .
C46 C47 C48 C43 0.5(7) . .
C45 C46 C49 C54 -142.9(4) . .
C47 C46 C49 C54 36.2(6) . .
C45 C46 C49 C50 37.3(6) . .
C47 C46 C49 C50 -143.5(4) . .
C54 C49 C50 C51 -0.9(7) . .
C46 C49 C50 C51 178.9(4) . .
C49 C50 C51 C52 -0.7(7) . .
C50 C51 C52 C53 0.8(7) . .
C50 C51 C52 C55 176.8(4) . .
C51 C52 C53 C54 0.6(7) . .
C55 C52 C53 C54 -175.5(4) . .
C50 C49 C54 C53 2.3(7) . .
C46 C49 C54 C53 -177.5(4) . .
C52 C53 C54 C49 -2.2(7) . .
C53 C52 C55 N3 -148.8(4) . 1_545
C51 C52 C55 N3 35.3(6) . 1_545
C56 N3 C57 C62 -177.1(4) . .
C55 N3 C57 C62 -1.1(7) 1_565 .
C56 N3 C57 C58 0.5(4) . .
C55 N3 C57 C58 176.5(4) 1_565 .
C62 C57 C58 C59 -1.7(6) . .
N3 C57 C58 C59 -179.5(4) . .
C62 C57 C58 N4 177.5(4) . .
N3 C57 C58 N4 -0.4(4) . .
C56 N4 C58 C59 179.2(4) . .
Cd1 N4 C58 C59 5.2(6) . .
C56 N4 C58 C57 0.1(5) . .
Cd1 N4 C58 C57 -173.8(3) . .
C57 C58 C59 C60 1.0(6) . .
N4 C58 C59 C60 -177.9(4) . .
C58 C59 C60 C61 0.3(7) . .
C59 C60 C61 C62 -1.0(7) . .
C60 C61 C62 C57 0.4(7) . .
N3 C57 C62 C61 178.2(4) . .
C58 C57 C62 C61 1.0(6) . .
C68 C63 C64 C65 0.6(7) . .
N5 C63 C64 C65 179.9(4) . .
C63 C64 C65 C66 -1.1(7) . .
C64 C65 C66 C67 1.0(8) . .
C65 C66 C67 C68 -0.4(8) . .
C66 C67 C68 N6 179.3(5) . .
C66 C67 C68 C63 -0.1(7) . .
C64 C63 C68 N6 -179.6(4) . .
N5 C63 C68 N6 1.0(5) . .
C64 C63 C68 C67 -0.1(7) . .
N5 C63 C68 C67 -179.5(4) . .
N6 C70 C71 C76 109.1(5) . .
N6 C70 C71 C72 -70.9(6) . .
C76 C71 C72 C73 -0.2(8) . .
C70 C71 C72 C73 179.8(5) . .
C71 C72 C73 C74 1.2(9) . .
C72 C73 C74 C75 -0.9(8) . .
C72 C73 C74 C74 178.8(6) . 2
C73 C74 C75 C76 -0.3(7) . .
C74 C74 C75 C76 -180.0(5) 2 .
C72 C71 C76 C75 -0.9(7) . .
C70 C71 C76 C75 179.1(4) . .
C74 C75 C76 C71 1.2(7) . .
C56 N4 Cd1 N5 136.3(3) . .
C58 N4 Cd1 N5 -50.9(3) . .
C56 N4 Cd1 O9 48.8(4) . .
C58 N4 Cd1 O9 -138.4(3) . .
C56 N4 Cd1 O8 -111.5(5) . 2_755
C58 N4 Cd1 O8 61.3(5) . 2_755
C56 N4 Cd1 O6 -39.2(3) . .
C58 N4 Cd1 O6 133.6(3) . .
C56 N4 Cd1 O7 -121.2(3) . 2_755
C58 N4 Cd1 O7 51.6(3) . 2_755
C56 N4 Cd1 C34 -116.6(4) . 2_755
C58 N4 Cd1 C34 56.2(4) . 2_755
O3 C17 Cd2 N1 -100.3(3) . .
O4 C17 Cd2 N1 75.8(3) . .
C14 C17 Cd2 N1 121(3) . .
O3 C17 Cd2 O5 0.3(3) . .
O4 C17 Cd2 O5 176.4(2) . .
C14 C17 Cd2 O5 -139(3) . .
O3 C17 Cd2 O4 -176.1(4) . .
C14 C17 Cd2 O4 45(3) . .
O3 C17 Cd2 O2 142.7(2) . 1_655
O4 C17 Cd2 O2 -41.2(3) . 1_655
C14 C17 Cd2 O2 4(4) . 1_655
O3 C17 Cd2 O1 95.3(3) . 1_655
O4 C17 Cd2 O1 -88.6(2) . 1_655
C14 C17 Cd2 O1 -44(3) . 1_655
O4 C17 Cd2 O3 176.1(4) . .
C14 C17 Cd2 O3 -139(4) . .
O3 C17 Cd2 C1 116.5(3) . 1_655
O4 C17 Cd2 C1 -67.4(3) . 1_655
C14 C17 Cd2 C1 -23(4) . 1_655
N2 C41 N1 C35 0.9(5) . .
N2 C41 N1 Cd2 -168.4(3) . .
C36 C35 N1 C41 178.1(5) . .
C40 C35 N1 C41 -1.4(5) . .
C36 C35 N1 Cd2 -12.7(7) . .
C40 C35 N1 Cd2 167.8(3) . .
O5 Cd2 N1 C41 103.5(4) . .
O4 Cd2 N1 C41 -111.2(4) . .
O2 Cd2 N1 C41 -5.3(4) 1_655 .
O1 Cd2 N1 C41 8.8(5) 1_655 .
O3 Cd2 N1 C41 -170.0(3) . .
C1 Cd2 N1 C41 -0.8(4) 1_655 .
C17 Cd2 N1 C41 -139.5(3) . .
O5 Cd2 N1 C35 -63.5(3) . .
O4 Cd2 N1 C35 81.9(3) . .
O2 Cd2 N1 C35 -172.2(3) 1_655 .
O1 Cd2 N1 C35 -158.2(3) 1_655 .
O3 Cd2 N1 C35 23.0(4) . .
C1 Cd2 N1 C35 -167.7(3) 1_655 .
C17 Cd2 N1 C35 53.6(4) . .
N1 C41 N2 C40 -0.1(5) . .
N1 C41 N2 C42 179.0(4) . .
C39 C40 N2 C41 179.3(5) . .
C35 C40 N2 C41 -0.8(5) . .
C39 C40 N2 C42 0.2(7) . .
C35 C40 N2 C42 -179.9(4) . .
C43 C42 N2 C41 -107.9(5) . .
C43 C42 N2 C40 71.0(5) . .
N6 C69 N5 C63 1.5(5) . .
N6 C69 N5 Cd1 174.1(3) . .
C64 C63 N5 C69 179.1(5) . .
C68 C63 N5 C69 -1.5(5) . .
C64 C63 N5 Cd1 6.8(7) . .
C68 C63 N5 Cd1 -173.9(3) . .
N4 Cd1 N5 C69 145.6(4) . .
O9 Cd1 N5 C69 -115.1(4) . .
O8 Cd1 N5 C69 -17.1(4) 2_755 .
O6 Cd1 N5 C69 -62.4(9) . .
O7 Cd1 N5 C69 37.6(4) 2_755 .
C34 Cd1 N5 C69 9.6(4) 2_755 .
N4 Cd1 N5 C63 -43.7(4) . .
O9 Cd1 N5 C63 55.7(3) . .
O8 Cd1 N5 C63 153.6(3) 2_755 .
O6 Cd1 N5 C63 108.4(7) . .
O7 Cd1 N5 C63 -151.7(3) 2_755 .
C34 Cd1 N5 C63 -179.6(3) 2_755 .
N5 C69 N6 C68 -0.9(5) . .
N5 C69 N6 C70 -177.3(4) . .
C67 C68 N6 C69 -179.6(5) . .
C63 C68 N6 C69 -0.1(5) . .
C67 C68 N6 C70 -3.2(8) . .
C63 C68 N6 C70 176.2(4) . .
C71 C70 N6 C69 108.2(5) . .
C71 C70 N6 C68 -67.4(6) . .
O2 C1 O1 Cd2 1.0(5) . 1_455
C2 C1 O1 Cd2 178.6(3) . 1_455
O1 C1 O2 Cd2 -1.0(5) . 1_455
C2 C1 O2 Cd2 -178.6(3) . 1_455
O4 C17 O3 Cd2 -4.0(4) . .
C14 C17 O3 Cd2 176.1(3) . .
N1 Cd2 O3 C17 93.2(3) . .
O5 Cd2 O3 C17 -179.7(3) . .
O4 Cd2 O3 C17 2.2(2) . .
O2 Cd2 O3 C17 -59.2(3) 1_655 .
O1 Cd2 O3 C17 -86.2(3) 1_655 .
C1 Cd2 O3 C17 -76.2(3) 1_655 .
O3 C17 O4 Cd2 4.2(4) . .
C14 C17 O4 Cd2 -175.9(3) . .
N1 Cd2 O4 C17 -114.2(2) . .
O5 Cd2 O4 C17 -5.4(3) . .
O2 Cd2 O4 C17 147.0(2) 1_655 .
O1 Cd2 O4 C17 92.2(2) 1_655 .
O3 Cd2 O4 C17 -2.2(2) . .
C1 Cd2 O4 C17 119.2(3) 1_655 .
O6 C18 O5 Cd2 -148.6(4) . .
C19 C18 O5 Cd2 30.3(8) . .
N1 Cd2 O5 C18 -101.0(6) . .
O4 Cd2 O5 C18 144.9(5) . .
O2 Cd2 O5 C18 -6.8(6) 1_655 .
O1 Cd2 O5 C18 48.2(6) 1_655 .
O3 Cd2 O5 C18 142.2(6) . .
C1 Cd2 O5 C18 21.5(6) 1_655 .
C17 Cd2 O5 C18 142.0(5) . .
O5 C18 O6 Cd1 4.0(6) . .
C19 C18 O6 Cd1 -175.0(2) . .
N4 Cd1 O6 C18 75.7(4) . .
N5 Cd1 O6 C18 -76.7(8) . .
O9 Cd1 O6 C18 -24.1(4) . .
O8 Cd1 O6 C18 -122.2(4) 2_755 .
O7 Cd1 O6 C18 -178.1(4) 2_755 .
C34 Cd1 O6 C18 -149.9(4) 2_755 .
O8 C34 O7 Cd1 -6.3(5) . 2_755
C31 C34 O7 Cd1 169.0(3) . 2_755
O7 C34 O8 Cd1 6.4(5) . 2_755
C31 C34 O8 Cd1 -168.8(3) . 2_755
